data_1520847
loop_
_publ_author_name
'Berrah, F.'
'Guesdon, A.'
'Leclaire, A.'
'Provost, J.'
'Borel, M.M.'
'Raveau, B.'

_publ_section_title
;
 A V(IV) hydroxyhydrogenomonophosphate with an intersecting tunnel
 structure: H K4 (V10 O10 (H2 O)2 (O H)4 (P O4)7) . 9(H2 O)
;
_journal_name_full 'Journal of Solid State Chemistry'
_journal_page_first 189
_journal_page_last 196
_journal_volume 148
_journal_year 1999
_chemical_formula_sum 'H27 K4 O53 P7 V10'
_chemical_name_systematic 'H K4 (V10 O10 (H2 O)2 (O H)4 (P O4)7) (H2 O)9'
_space_group_IT_number 88
_symmetry_space_group_name_Hall '-I 4ad'
_symmetry_space_group_name_H-M 'I 41/a :2'
_cell_angle_alpha 90
_cell_angle_beta 90
_cell_angle_gamma 90
_cell_formula_units_Z 4
_cell_length_a 12.136
_cell_length_b 12.136
_cell_length_c 30.581
_cell_volume 4504.046
_citation_journal_id_ASTM JSSCBI
_cod_data_source_file Berrah_JSSCBI_1999_376.cif
_cod_data_source_block H27K4O53P7V10
_cod_database_code 1520847

loop_
_symmetry_equiv_pos_as_xyz
x,y,z
-y+3/4,x+1/4,z+1/4
-x+1/2,-y,z+1/2
y+3/4,-x+3/4,z+3/4
-x,-y,-z
y-3/4,-x-1/4,-z-1/4
x-1/2,y,-z-1/2
-y-3/4,x-3/4,-z-3/4
x+1/2,y+1/2,z+1/2
-y+5/4,x+3/4,z+3/4
-x+1,-y+1/2,z+1
y+5/4,-x+5/4,z+5/4
-x+1/2,-y+1/2,-z+1/2
y-1/4,-x+1/4,-z+1/4
x,y+1/2,-z
-y-1/4,x-1/4,-z-1/4

loop_
_atom_site_label
_atom_site_type_symbol
_atom_site_fract_x
_atom_site_fract_y
_atom_site_fract_z
_atom_site_occupancy
_atom_site_U_iso_or_equiv
O8 O-2 0.4069 0.2032 0.4034 1 0.0
P2 P+5 0 0.25 0.7917 1 0.0
O11 O-2 0.3078 0.0987 0.88683 1 0.0
P1 P+5 0 0.25 0.125 1 0.0
K1 K+1 0.1639 0.221 0.5586 0.5 0.0
O9 O-2 0.0906 0.1571 0.9116 1 0.0
O15 O-2 0.193 0.126 0.2995 0.5 0.0
O2 O-2 0.198 0.1403 0.7081 1 0.0
O5 O-2 0.2315 0.0857 0.41938 1 0.0
O12 O-2 0 0.25 0.625 1 0.0
O16 O-2 0.236 0.199 0.2157 0.5 0.0
K2 K+1 0.2024 0.216 0.554 0.5 0.0
V4 V+4 0.1886 0.1363 0.8476 0.5 0.0
V2 V+4 0.26342 0.23959 0.42996 1 0.0
V3 V+4 0.1593 0.1405 0.86751 0.5 0.0
O1 O-2 0.0967 0.2867 0.7641 1 0.0
O3 O-2 0.249 0.3617 0.7021 1 0.0
V1 V+4 0.2501 0.2296 0.75694 0.5 0.0
O10 O-2 0.2077 0.2945 0.86114 1 0.0
O13 O-2 0.2382 0.0821 0.2585 0.5 0.0
O14 O-2 0.075 0.251 0.2529 0.5 0.0
P3 P+5 0.24644 0.60716 0.33612 1 0.0
O7 O-2 0.2639 0.3782 0.3987 1 0.0
O6 O-2 0.0982 0.2831 0.42786 1 0.0
O4 O-2 0.2928 0.2611 0.4797 1 0.0
